data_7236220
loop_
_publ_author_name
'Klemens, Tomasz'
'\'Switlicka-Olszewska, Anna'
'Machura, Barbara'
'Grucela, Marzena'
'Janeczek, Henryk'
'Schab-Balcerzak, Ewa'
'Szlapa, Agata'
'Kula, Slawomir'
'Krompiec, Stanis\/law'
'Smolarek, Karolina'
'Kowalska, Dorota'
'Mackowski, Sebastian'
'Erfurt, Karol'
'Lodowski, Piotr'

_publ_section_title
;
 Synthesis, photophysical properties and application in organic light
 emitting devices of rhenium(i) carbonyls incorporating functionalized
 2,2&#x2032;:6&#x2032;,2&#x2032;&#x2032;-terpyridines
;
_journal_issue 61
_journal_name_full 'RSC Advances'
_journal_page_first 56335
_journal_paper_doi 10.1039/C6RA08981J
_journal_volume 6
_journal_year 2016
_chemical_formula_moiety 'C26 H20 Cl N4 O3 Re'
_chemical_formula_sum 'C26 H20 Cl N4 O3 Re'
_chemical_formula_weight 658.11
_space_group_crystal_system triclinic
_space_group_IT_number 2
_space_group_name_Hall '-P 1'
_space_group_name_H-M_alt 'P -1'
_atom_sites_solution_hydrogens geom
_audit_creation_method SHELXL-2014/6
_audit_update_record
;
2016-03-30 deposited with the CCDC.
2016-06-01 downloaded from the CCDC.
;
_cell_angle_alpha 91.434(4)
_cell_angle_beta 92.141(3)
_cell_angle_gamma 107.978(4)
_cell_formula_units_Z 2
_cell_length_a 7.2934(3)
_cell_length_b 11.1958(6)
_cell_length_c 15.1296(6)
_cell_measurement_reflns_used 5531
_cell_measurement_temperature 295(2)
_cell_measurement_theta_max 28.4440
_cell_measurement_theta_min 4.0240
_cell_volume 1173.41(10)
_computing_cell_refinement 'CrysAlis RED v. 1.163 (UNIL IC & KUMA 2000)'
_computing_data_collection 'CrysAlis CCD v. 1.163 (UNIL IC & KUMA 2000)'
_computing_data_reduction 'CrysAlis RED v. 1.163 (UNIL IC & KUMA 2000)'
_computing_molecular_graphics 'Mercury (Macrae, J.Appl.Cryst. 41 (2008) 466-470'
_computing_publication_material 'Olex2 (Dolomanov et al., 2009)'
_computing_structure_refinement 'SHELXL-2014/6 (Sheldrick, 2014)'
_computing_structure_solution 'SHELXS-97 (Sheldrick, 1990)'
_diffrn_ambient_temperature 295(2)
_diffrn_measured_fraction_theta_full 0.973
_diffrn_measured_fraction_theta_max 0.997
_diffrn_measurement_device_type 'Oxford Diffraction Gemini A Ultra'
_diffrn_radiation_type MoK\a
_diffrn_radiation_wavelength 0.71073
_diffrn_reflns_av_R_equivalents 0.0484
_diffrn_reflns_av_unetI/netI 0.0555
_diffrn_reflns_Laue_measured_fraction_full 0.973
_diffrn_reflns_Laue_measured_fraction_max 0.997
_diffrn_reflns_limit_h_max 8
_diffrn_reflns_limit_h_min -8
_diffrn_reflns_limit_k_max 12
_diffrn_reflns_limit_k_min -13
_diffrn_reflns_limit_l_max 15
_diffrn_reflns_limit_l_min -18
_diffrn_reflns_number 9547
_diffrn_reflns_point_group_measured_fraction_full 0.973
_diffrn_reflns_point_group_measured_fraction_max 0.997
_diffrn_reflns_theta_full 25.242
_diffrn_reflns_theta_max 25.049
_diffrn_reflns_theta_min 3.367
_exptl_absorpt_coefficient_mu 5.329
_exptl_absorpt_correction_T_max 1.00000
_exptl_absorpt_correction_T_min 0.58195
_exptl_absorpt_correction_type multi-scan
_exptl_absorpt_process_details 'Blessing, Acta Cryst. A51 (1995) 33-38'
_exptl_crystal_colour orange
_exptl_crystal_density_diffrn 1.863
_exptl_crystal_description plate
_exptl_crystal_F_000 640
_exptl_crystal_size_max 0.16
_exptl_crystal_size_mid 0.15
_exptl_crystal_size_min 0.04
_refine_diff_density_max 1.055
_refine_diff_density_min -0.948
_refine_diff_density_rms 0.169
_refine_ls_extinction_method none
_refine_ls_goodness_of_fit_ref 1.143
_refine_ls_hydrogen_treatment constr
_refine_ls_matrix_type full
_refine_ls_number_parameters 318
_refine_ls_number_reflns 4145
_refine_ls_number_restraints 0
_refine_ls_restrained_S_all 1.143
_refine_ls_R_factor_all 0.0409
_refine_ls_R_factor_gt 0.0309
_refine_ls_shift/su_max 0.001
_refine_ls_shift/su_mean 0.000
_refine_ls_structure_factor_coef Fsqd
_refine_ls_weighting_details 'w=1/[\s^2^(Fo^2^)+(0.0336P)^2^+2.6567P] where P=(Fo^2^+2Fc^2^)/3'
_refine_ls_weighting_scheme calc
_refine_ls_wR_factor_gt 0.0646
_refine_ls_wR_factor_ref 0.0863
_reflns_Friedel_coverage 0.000
_reflns_number_gt 3693
_reflns_number_total 4145
_reflns_threshold_expression 'I > 2\s(I)'
_cod_data_source_file c6ra08981j2.cif
_cod_data_source_block Ren478a
_cod_original_cell_volume 1173.40(9)
_cod_database_code 7236220
_shelx_space_group_comment
;
The symmetry employed for this shelxl refinement is uniquely defined
by the following loop, which should always be used as a source of
symmetry information in preference to the above space-group names.
They are only intended as comments.
;
_shelxl_version_number 2014/6

loop_
_space_group_symop_operation_xyz
'x, y, z'
'-x, -y, -z'

loop_
_atom_site_label
_atom_site_type_symbol
_atom_site_fract_x
_atom_site_fract_y
_atom_site_fract_z
_atom_site_U_iso_or_equiv
_atom_site_adp_type
_atom_site_occupancy
_atom_site_site_symmetry_order
_atom_site_calc_flag
_atom_site_refinement_flags_posn
_atom_site_refinement_flags_adp
C1 C 0.8902(10) 0.8252(8) 0.6228(5) 0.0456(18) Uani 1 1 d . .
C2 C 0.8205(11) 1.0453(7) 0.6354(4) 0.0445(18) Uani 1 1 d . .
C3 C 1.1800(11) 1.0389(7) 0.6230(5) 0.0433(17) Uani 1 1 d . .
C4 C 1.0850(9) 1.2429(6) 0.7847(4) 0.0352(15) Uani 1 1 d . .
H4 H 1.0375 1.2607 0.7304 0.042 Uiso 1 1 calc R U
C5 C 1.1491(10) 1.3362(7) 0.8502(4) 0.0397(16) Uani 1 1 d . .
H5 H 1.1467 1.4173 0.8400 0.048 Uiso 1 1 calc R U
C6 C 1.2159(11) 1.3086(7) 0.9301(5) 0.0433(17) Uani 1 1 d . .
H6 H 1.2577 1.3713 0.9744 0.052 Uiso 1 1 calc R U
C7 C 1.2225(10) 1.1889(6) 0.9461(4) 0.0362(15) Uani 1 1 d . .
H7 H 1.2657 1.1700 1.0010 0.043 Uiso 1 1 calc R U
C8 C 1.1631(8) 1.0979(6) 0.8784(4) 0.0268(13) Uani 1 1 d . .
C9 C 1.1816(8) 0.9715(6) 0.8802(4) 0.0261(13) Uani 1 1 d . .
C10 C 1.2248(9) 0.9240(6) 0.9598(4) 0.0327(14) Uani 1 1 d . .
H10 H 1.2388 0.9718 1.0122 0.039 Uiso 1 1 calc R U
C11 C 1.2472(9) 0.8038(6) 0.9612(4) 0.0307(14) Uani 1 1 d . .
C12 C 1.2366(9) 0.7436(6) 0.8804(4) 0.0329(14) Uani 1 1 d . .
H12 H 1.2592 0.6662 0.8777 0.039 Uiso 1 1 calc R U
C13 C 1.1930(9) 0.7943(6) 0.8020(5) 0.0347(15) Uani 1 1 d . .
C14 C 1.1995(9) 0.7272(6) 0.7173(4) 0.0333(15) Uani 1 1 d . .
C15 C 1.3128(10) 0.7880(7) 0.6507(4) 0.0371(15) Uani 1 1 d . .
H15 H 1.3835 0.8726 0.6577 0.044 Uiso 1 1 calc R U
C16 C 1.3197(11) 0.7208(8) 0.5731(4) 0.0447(18) Uani 1 1 d . .
H16 H 1.3927 0.7595 0.5267 0.054 Uiso 1 1 calc R U
C17 C 1.2143(12) 0.5945(9) 0.5672(5) 0.052(2) Uani 1 1 d . .
H17 H 1.2130 0.5461 0.5161 0.063 Uiso 1 1 calc R U
C18 C 1.1106(11) 0.5415(7) 0.6394(5) 0.0479(18) Uani 1 1 d . .
H18 H 1.0435 0.4560 0.6355 0.057 Uiso 1 1 calc R U
C19 C 1.2820(9) 0.7449(6) 1.0427(4) 0.0292(13) Uani 1 1 d . .
C20 C 1.3485(9) 0.8122(6) 1.1213(4) 0.0337(15) Uani 1 1 d . .
H20 H 1.3676 0.8983 1.1234 0.040 Uiso 1 1 calc R U
C21 C 1.3882(9) 0.7558(7) 1.1981(5) 0.0394(16) Uani 1 1 d . .
H21 H 1.4339 0.8051 1.2494 0.047 Uiso 1 1 calc R U
C22 C 1.3600(10) 0.6247(6) 1.1991(4) 0.0359(15) Uani 1 1 d . .
C23 C 1.2824(11) 0.5558(7) 1.1200(5) 0.0446(18) Uani 1 1 d . .
H23 H 1.2555 0.4690 1.1180 0.054 Uiso 1 1 calc R U
C24 C 1.2454(10) 0.6150(6) 1.0449(5) 0.0410(16) Uani 1 1 d . .
H24 H 1.1941 0.5661 0.9940 0.049 Uiso 1 1 calc R U
C25 C 1.4805(13) 0.6352(9) 1.3522(4) 0.059(2) Uani 1 1 d . .
H25A H 1.6080 0.6910 1.3444 0.089 Uiso 1 1 calc R U
H25B H 1.4856 0.5776 1.3975 0.089 Uiso 1 1 calc R U
H25C H 1.3979 0.6831 1.3692 0.089 Uiso 1 1 calc R U
C26 C 1.3956(12) 0.4361(7) 1.2609(4) 0.051(2) Uani 1 1 d . .
H26A H 1.2632 0.3856 1.2512 0.076 Uiso 1 1 calc R U
H26B H 1.4488 0.4110 1.3137 0.076 Uiso 1 1 calc R U
H26C H 1.4676 0.4250 1.2113 0.076 Uiso 1 1 calc R U
N1 N 1.0913(7) 1.1245(5) 0.7996(4) 0.0338(12) Uani 1 1 d . .
N2 N 1.1570(7) 0.9062(5) 0.8008(3) 0.0280(11) Uani 1 1 d . .
N3 N 1.1010(9) 0.6040(5) 0.7127(4) 0.0450(15) Uani 1 1 d . .
N4 N 1.4063(9) 0.5665(6) 1.2710(3) 0.0440(15) Uani 1 1 d . .
O1 O 0.8333(9) 0.7414(5) 0.5719(3) 0.0580(15) Uani 1 1 d . .
O2 O 0.7284(10) 1.0960(7) 0.6004(4) 0.082(2) Uani 1 1 d . .
O3 O 1.2905(9) 1.0780(6) 0.5689(4) 0.0658(16) Uani 1 1 d . .
Cl1 Cl 0.7299(2) 0.88687(17) 0.81047(12) 0.0428(4) Uani 1 1 d . .
Re1 Re 0.98384(4) 0.97076(2) 0.70177(2) 0.03150(11) Uani 1 1 d . .

loop_
_atom_site_aniso_label
_atom_site_aniso_U_11
_atom_site_aniso_U_22
_atom_site_aniso_U_33
_atom_site_aniso_U_23
_atom_site_aniso_U_13
_atom_site_aniso_U_12
C1 0.042(4) 0.049(5) 0.051(5) 0.008(4) 0.005(3) 0.022(4)
C2 0.064(5) 0.053(5) 0.024(4) -0.006(3) -0.011(3) 0.031(4)
C3 0.062(5) 0.037(4) 0.034(4) 0.003(3) -0.005(4) 0.021(4)
C4 0.043(4) 0.034(4) 0.032(4) 0.008(3) 0.004(3) 0.016(3)
C5 0.057(4) 0.034(4) 0.032(4) 0.001(3) -0.001(3) 0.020(3)
C6 0.056(4) 0.030(4) 0.044(4) -0.012(3) 0.004(3) 0.014(3)
C7 0.044(4) 0.033(4) 0.031(4) -0.001(3) 0.004(3) 0.012(3)
C8 0.034(3) 0.030(3) 0.018(3) 0.002(3) 0.002(2) 0.011(3)
C9 0.026(3) 0.029(3) 0.023(3) 0.000(3) -0.001(2) 0.007(3)
C10 0.036(3) 0.029(3) 0.033(4) -0.004(3) 0.000(3) 0.010(3)
C11 0.034(3) 0.034(4) 0.026(3) 0.004(3) 0.000(3) 0.012(3)
C12 0.044(4) 0.030(3) 0.027(3) 0.002(3) 0.000(3) 0.016(3)
C13 0.028(3) 0.024(3) 0.052(4) -0.001(3) 0.009(3) 0.008(3)
C14 0.033(3) 0.028(4) 0.045(4) 0.003(3) 0.005(3) 0.018(3)
C15 0.047(4) 0.042(4) 0.024(4) 0.003(3) -0.003(3) 0.017(3)
C16 0.055(4) 0.071(6) 0.015(3) 0.004(3) -0.003(3) 0.030(4)
C17 0.074(5) 0.074(6) 0.018(4) -0.017(4) -0.014(3) 0.038(5)
C18 0.065(5) 0.039(4) 0.040(4) -0.011(3) -0.013(4) 0.019(4)
C19 0.036(3) 0.027(3) 0.025(3) 0.001(3) 0.000(3) 0.011(3)
C20 0.041(4) 0.025(3) 0.039(4) 0.003(3) 0.006(3) 0.014(3)
C21 0.039(4) 0.034(4) 0.049(4) 0.000(3) 0.008(3) 0.016(3)
C22 0.043(4) 0.036(4) 0.032(4) 0.005(3) 0.004(3) 0.016(3)
C23 0.069(5) 0.025(4) 0.043(4) 0.003(3) 0.004(4) 0.019(4)
C24 0.058(4) 0.029(4) 0.037(4) -0.005(3) -0.002(3) 0.016(3)
C25 0.092(6) 0.079(6) 0.011(3) 0.005(4) -0.014(3) 0.035(5)
C26 0.080(5) 0.060(5) 0.019(4) 0.013(3) -0.013(3) 0.032(5)
N1 0.035(3) 0.026(3) 0.043(3) 0.001(2) 0.007(2) 0.013(2)
N2 0.034(3) 0.027(3) 0.025(3) 0.003(2) 0.002(2) 0.013(2)
N3 0.050(4) 0.032(3) 0.055(4) -0.003(3) 0.006(3) 0.014(3)
N4 0.069(4) 0.043(4) 0.023(3) 0.009(3) -0.008(3) 0.023(3)
O1 0.086(4) 0.050(3) 0.035(3) -0.017(3) -0.021(3) 0.020(3)
O2 0.100(5) 0.093(5) 0.078(5) 0.000(4) -0.020(4) 0.071(5)
O3 0.085(4) 0.066(4) 0.048(4) 0.015(3) 0.024(3) 0.021(3)
Cl1 0.0398(9) 0.0394(10) 0.0480(10) -0.0032(8) 0.0045(7) 0.0104(8)
Re1 0.03962(16) 0.03119(16) 0.02671(16) 0.00122(11) -0.00208(10) 0.01580(12)

loop_
_atom_type_symbol
_atom_type_description
_atom_type_scat_dispersion_real
_atom_type_scat_dispersion_imag
_atom_type_scat_source
C C 0.0033 0.0016 'International Tables Vol C Tables 4.2.6.8 and 6.1.1.4'
H H 0.0000 0.0000 'International Tables Vol C Tables 4.2.6.8 and 6.1.1.4'
N N 0.0061 0.0033 'International Tables Vol C Tables 4.2.6.8 and 6.1.1.4'
O O 0.0106 0.0060 'International Tables Vol C Tables 4.2.6.8 and 6.1.1.4'
Cl Cl 0.1484 0.1585 'International Tables Vol C Tables 4.2.6.8 and 6.1.1.4'
Re Re -1.0185 7.2310 'International Tables Vol C Tables 4.2.6.8 and 6.1.1.4'

loop_
_geom_angle_atom_site_label_1
_geom_angle_atom_site_label_2
_geom_angle_atom_site_label_3
_geom_angle
O1 C1 Re1 176.6(6)
O2 C2 Re1 175.3(7)
O3 C3 Re1 174.7(7)
N1 C4 C5 120.0(6)
N1 C4 H4 120.0
C5 C4 H4 120.0
C6 C5 C4 119.5(6)
C6 C5 H5 120.3
C4 C5 H5 120.3
C5 C6 C7 121.0(7)
C5 C6 H6 119.5
C7 C6 H6 119.5
C6 C7 C8 118.4(6)
C6 C7 H7 120.8
C8 C7 H7 120.8
N1 C8 C7 120.6(6)
N1 C8 C9 113.7(5)
C7 C8 C9 125.6(5)
N2 C9 C10 123.2(5)
N2 C9 C8 116.6(5)
C10 C9 C8 120.2(5)
C9 C10 C11 120.1(6)
C9 C10 H10 119.9
C11 C10 H10 119.9
C12 C11 C10 115.9(5)
C12 C11 C19 120.9(6)
C10 C11 C19 123.2(6)
C11 C12 C13 122.2(6)
C11 C12 H12 118.9
C13 C12 H12 118.9
N2 C13 C12 122.2(6)
N2 C13 C14 119.3(6)
C12 C13 C14 118.3(5)
N3 C14 C15 123.2(6)
N3 C14 C13 115.8(6)
C15 C14 C13 120.8(6)
C14 C15 C16 119.1(7)
C14 C15 H15 120.4
C16 C15 H15 120.4
C17 C16 C15 117.8(7)
C17 C16 H16 121.1
C15 C16 H16 121.1
C16 C17 C18 118.5(7)
C16 C17 H17 120.8
C18 C17 H17 120.8
N3 C18 C17 124.4(7)
N3 C18 H18 117.8
C17 C18 H18 117.8
C20 C19 C24 116.2(6)
C20 C19 C11 122.9(6)
C24 C19 C11 120.9(6)
C19 C20 C21 122.5(6)
C19 C20 H20 118.8
C21 C20 H20 118.8
C20 C21 C22 121.2(7)
C20 C21 H21 119.4
C22 C21 H21 119.4
N4 C22 C23 120.8(6)
N4 C22 C21 123.3(7)
C23 C22 C21 115.9(6)
C24 C23 C22 121.3(6)
C24 C23 H23 119.4
C22 C23 H23 119.4
C23 C24 C19 122.8(7)
C23 C24 H24 118.6
C19 C24 H24 118.6
N4 C25 H25A 109.5
N4 C25 H25B 109.5
H25A C25 H25B 109.5
N4 C25 H25C 109.5
H25A C25 H25C 109.5
H25B C25 H25C 109.5
N4 C26 H26A 109.5
N4 C26 H26B 109.5
H26A C26 H26B 109.5
N4 C26 H26C 109.5
H26A C26 H26C 109.5
H26B C26 H26C 109.5
C8 N1 C4 120.4(6)
C8 N1 Re1 117.2(4)
C4 N1 Re1 122.3(4)
C13 N2 C9 116.0(5)
C13 N2 Re1 128.1(4)
C9 N2 Re1 113.1(4)
C18 N3 C14 117.0(6)
C22 N4 C25 121.1(6)
C22 N4 C26 118.5(6)
C25 N4 C26 120.1(5)
C3 Re1 C2 88.6(3)
C3 Re1 C1 88.5(3)
C2 Re1 C1 87.9(3)
C3 Re1 N1 94.1(3)
C2 Re1 N1 96.1(3)
C1 Re1 N1 175.2(2)
C3 Re1 N2 98.1(2)
C2 Re1 N2 168.4(2)
C1 Re1 N2 101.7(2)
N1 Re1 N2 74.03(19)
C3 Re1 Cl1 177.8(2)
C2 Re1 Cl1 91.8(2)
C1 Re1 Cl1 93.6(2)
N1 Re1 Cl1 83.71(14)
N2 Re1 Cl1 81.12(13)

loop_
_geom_bond_atom_site_label_1
_geom_bond_atom_site_label_2
_geom_bond_distance
C1 O1 1.159(9)
C1 Re1 1.925(9)
C2 O2 1.130(8)
C2 Re1 1.922(7)
C3 O3 1.167(9)
C3 Re1 1.884(8)
C4 N1 1.364(8)
C4 C5 1.380(10)
C4 H4 0.9300
C5 C6 1.364(10)
C5 H5 0.9300
C6 C7 1.383(9)
C6 H6 0.9300
C7 C8 1.384(9)
C7 H7 0.9300
C8 N1 1.361(8)
C8 C9 1.463(8)
C9 N2 1.367(8)
C9 C10 1.394(8)
C10 C11 1.405(9)
C10 H10 0.9300
C11 C12 1.369(9)
C11 C19 1.463(8)
C12 C13 1.396(9)
C12 H12 0.9300
C13 N2 1.357(8)
C13 C14 1.478(9)
C14 N3 1.343(9)
C14 C15 1.382(9)
C15 C16 1.389(10)
C15 H15 0.9300
C16 C17 1.385(12)
C16 H16 0.9300
C17 C18 1.391(11)
C17 H17 0.9300
C18 N3 1.312(9)
C18 H18 0.9300
C19 C20 1.380(9)
C19 C24 1.397(9)
C20 C21 1.398(9)
C20 H20 0.9300
C21 C22 1.418(9)
C21 H21 0.9300
C22 N4 1.366(8)
C22 C23 1.407(10)
C23 C24 1.388(9)
C23 H23 0.9300
C24 H24 0.9300
C25 N4 1.428(10)
C25 H25A 0.9600
C25 H25B 0.9600
C25 H25C 0.9600
C26 N4 1.441(9)
C26 H26A 0.9600
C26 H26B 0.9600
C26 H26C 0.9600
N1 Re1 2.173(6)
N2 Re1 2.200(5)
Cl1 Re1 2.4995(17)
